data_4511154
loop_
_publ_author_name
'Liu, Xun-Gao'
'Wang, Li-Yan'
'Zhu, Xia'
'Li, Bao-Long'
'Zhang, Yong'

_publ_section_title
;
 Structural Versatility of Eight Zinc(II) Coordination Polymers
 Constructed with a Long Flexible Ligand 1,4-Bis(1,2,4-triazol-1-yl)butane
;
_journal_issue 9
_journal_name_full 'Crystal Growth &amp; Design'
_journal_page_first 3997
_journal_paper_doi 10.1021/cg900134f
_journal_volume 9
_journal_year 2009
_chemical_formula_sum 'C18 H22 N6 O12 Zn2'
_chemical_formula_weight 645.16
_chemical_name_systematic
; 
 ? 
;
_space_group_IT_number 14
_symmetry_cell_setting monoclinic
_symmetry_space_group_name_Hall '-P 2yn'
_symmetry_space_group_name_H-M 'P 1 21/n 1'
_atom_sites_solution_hydrogens geom
_atom_sites_solution_primary direct
_atom_sites_solution_secondary difmap
_audit_creation_method SHELXL-97
_cell_angle_alpha 90.00
_cell_angle_beta 93.097(5)
_cell_angle_gamma 90.00
_cell_formula_units_Z 2
_cell_length_a 8.6296(18)
_cell_length_b 9.608(2)
_cell_length_c 14.497(3)
_cell_measurement_reflns_used 3490
_cell_measurement_temperature 173(2)
_cell_measurement_theta_max 25.3491
_cell_measurement_theta_min 3.1730
_cell_volume 1200.2(4)
_computing_cell_refinement 'CrystalClear (Rigaku Corp., 2000)'
_computing_data_collection 'CrystalClear (Rigaku Corp., 2000)'
_computing_data_reduction 'CrystalClear (Rigaku Corp., 2000)'
_computing_molecular_graphics 'Bruker SHELXTL'
_computing_publication_material 'Bruker SHELXTL'
_computing_structure_refinement 'SHELXL-97 (Sheldrick, 1997)'
_computing_structure_solution 'SHELXS-97 (Sheldrick, 1990)'
_diffrn_ambient_temperature 173(2)
_diffrn_measured_fraction_theta_full 0.998
_diffrn_measured_fraction_theta_max 0.998
_diffrn_measurement_device_type 'Rigaku Mercury CCD'
_diffrn_measurement_method \w
_diffrn_radiation_monochromator graphite
_diffrn_radiation_source 'fine-focus sealed tube'
_diffrn_radiation_type MoK\a
_diffrn_radiation_wavelength 0.71073
_diffrn_reflns_av_R_equivalents 0.0503
_diffrn_reflns_av_sigmaI/netI 0.0407
_diffrn_reflns_limit_h_max 9
_diffrn_reflns_limit_h_min -10
_diffrn_reflns_limit_k_max 11
_diffrn_reflns_limit_k_min -11
_diffrn_reflns_limit_l_max 16
_diffrn_reflns_limit_l_min -17
_diffrn_reflns_number 11297
_diffrn_reflns_theta_full 25.34
_diffrn_reflns_theta_max 25.34
_diffrn_reflns_theta_min 3.18
_diffrn_standards_decay_% 0
_diffrn_standards_interval_count 0
_diffrn_standards_interval_time 0
_diffrn_standards_number 0
_exptl_absorpt_coefficient_mu 2.074
_exptl_absorpt_correction_T_max 0.8194
_exptl_absorpt_correction_T_min 0.5750
_exptl_absorpt_correction_type multi-scan
_exptl_absorpt_process_details Empirical
_exptl_crystal_colour Colorless
_exptl_crystal_density_diffrn 1.785
_exptl_crystal_density_method 'not measured'
_exptl_crystal_description Block
_exptl_crystal_F_000 656
_exptl_crystal_size_max 0.30
_exptl_crystal_size_mid 0.20
_exptl_crystal_size_min 0.10
_refine_diff_density_max 0.583
_refine_diff_density_min -0.531
_refine_diff_density_rms 0.101
_refine_ls_extinction_method none
_refine_ls_goodness_of_fit_ref 1.124
_refine_ls_hydrogen_treatment mixed
_refine_ls_matrix_type full
_refine_ls_number_parameters 188
_refine_ls_number_reflns 2197
_refine_ls_number_restraints 3
_refine_ls_restrained_S_all 1.124
_refine_ls_R_factor_all 0.0669
_refine_ls_R_factor_gt 0.0549
_refine_ls_shift/su_max 0.000
_refine_ls_shift/su_mean 0.000
_refine_ls_structure_factor_coef Fsqd
_refine_ls_weighting_details 'calc w=1/[\s^2^(Fo^2^)+(0.0616P)^2^+3.4716P] where P=(Fo^2^+2Fc^2^)/3'
_refine_ls_weighting_scheme calc
_refine_ls_wR_factor_gt 0.1287
_refine_ls_wR_factor_ref 0.1363
_reflns_number_gt 1893
_reflns_number_total 2197
_reflns_threshold_expression >2sigma(I)
_cod_data_source_file cg900134f_si_002.cif
_cod_data_source_block {[Zn2(btb)(btec)(H2O)2](H2O)2}n_(7)
_cod_depositor_comments
;
The following automatic conversions were performed:

'_symmetry_cell_setting' value 'Monoclinic' changed to 'monoclinic'
according to
/usr/data/users/saulius/automatic-downloads/retrospective/ACS/lib/dictionaries/cif_core.dic
dictionary named 'cif_core.dic' version 2.4.2 from
2011-04-26.

'_exptl_absorpt_correction_type' value 'Multi-scan'
changed to 'multi-scan' according to
/usr/data/users/saulius/automatic-downloads/retrospective/ACS/lib/dictionaries/cif_core.dic
dictionary named 'cif_core.dic' version 2.4.2 from 2011-04-26.

Automatic conversion script
Id: cif_fix_values 2281 2013-09-26 08:29:07Z andrius 
;
_cod_original_cell_volume 1200.3(4)
_cod_original_sg_symbol_H-M P21/n
_cod_database_code 4511154

loop_
_symmetry_equiv_pos_as_xyz
'x, y, z'
'-x+1/2, y+1/2, -z+1/2'
'-x, -y, -z'
'x-1/2, -y-1/2, z-1/2'

loop_
_atom_site_label
_atom_site_type_symbol
_atom_site_fract_x
_atom_site_fract_y
_atom_site_fract_z
_atom_site_U_iso_or_equiv
_atom_site_adp_type
_atom_site_occupancy
_atom_site_symmetry_multiplicity
_atom_site_calc_flag
_atom_site_refinement_flags
Zn1 Zn 0.34326(6) 0.49706(5) 0.32831(4) 0.0165(2) Uani 1 1 d .
O1 O 0.3942(4) 0.3392(3) 0.4071(2) 0.0233(8) Uani 1 1 d .
O2 O 0.5070(4) 0.2248(4) 0.2954(2) 0.0269(8) Uani 1 1 d .
O3 O 0.2419(4) 0.0176(3) 0.2968(2) 0.0219(8) Uani 1 1 d .
O4 O 0.4090(4) -0.1493(4) 0.2667(2) 0.0297(9) Uani 1 1 d .
O5 O 0.5355(4) 0.6106(4) 0.3227(3) 0.0255(8) Uani 1 1 d .
O6 O 0.7912(6) 0.5192(6) 0.2576(4) 0.0556(14) Uani 1 1 d D
N1 N 0.0448(5) 0.7214(4) 0.4889(3) 0.0258(10) Uani 1 1 d .
N2 N 0.1194(6) 0.6444(5) 0.5571(3) 0.0337(11) Uani 1 1 d .
N3 N 0.2106(5) 0.5963(4) 0.4190(3) 0.0214(9) Uani 1 1 d .
C1 C -0.0641(7) 0.9624(6) 0.4752(5) 0.0393(15) Uani 1 1 d .
H1A H -0.0440 0.9596 0.4086 0.047 Uiso 1 1 calc R
H1B H -0.1617 1.0148 0.4818 0.047 Uiso 1 1 calc R
C2 C -0.0862(7) 0.8138(6) 0.5093(5) 0.0399(15) Uani 1 1 d .
H2A H -0.0977 0.8155 0.5769 0.048 Uiso 1 1 calc R
H2B H -0.1831 0.7753 0.4799 0.048 Uiso 1 1 calc R
C3 C 0.2158(6) 0.5706(5) 0.5115(4) 0.0260(12) Uani 1 1 d .
H3A H 0.2842 0.5042 0.5403 0.031 Uiso 1 1 calc R
C4 C 0.0999(6) 0.6921(5) 0.4087(4) 0.0233(11) Uani 1 1 d .
H4A H 0.0656 0.7332 0.3516 0.028 Uiso 1 1 calc R
C5 C 0.5305(5) 0.1338(5) 0.5285(3) 0.0181(10) Uani 1 1 d .
H5A H 0.5497 0.2266 0.5487 0.022 Uiso 1 1 calc R
C6 C 0.4738(5) 0.1109(5) 0.4389(3) 0.0155(10) Uani 1 1 d .
C7 C 0.4400(5) -0.0253(5) 0.4103(3) 0.0168(10) Uani 1 1 d .
C8 C 0.4576(5) 0.2324(5) 0.3734(3) 0.0193(10) Uani 1 1 d .
C9 C 0.3617(6) -0.0560(5) 0.3169(3) 0.0197(11) Uani 1 1 d .
H1W H 0.605(8) 0.578(7) 0.302(4) 0.035(19) Uiso 1 1 d .
H2W H 0.508(9) 0.698(9) 0.305(5) 0.07(2) Uiso 1 1 d .
H4W H 0.873(14) 0.572(14) 0.239(12) 0.26(8) Uiso 1 1 d D
H3W H 0.787(18) 0.422(5) 0.256(11) 0.23(8) Uiso 1 1 d D

loop_
_atom_site_aniso_label
_atom_site_aniso_U_11
_atom_site_aniso_U_22
_atom_site_aniso_U_33
_atom_site_aniso_U_23
_atom_site_aniso_U_13
_atom_site_aniso_U_12
Zn1 0.0200(3) 0.0130(3) 0.0164(3) 0.0005(2) -0.0011(2) 0.0017(2)
O1 0.035(2) 0.0132(16) 0.0209(18) 0.0022(14) -0.0030(15) 0.0054(15)
O2 0.037(2) 0.0269(19) 0.0174(18) 0.0038(15) 0.0046(16) 0.0050(16)
O3 0.0216(18) 0.0257(19) 0.0176(17) -0.0044(14) -0.0071(14) 0.0060(15)
O4 0.043(2) 0.0221(19) 0.0233(19) -0.0055(16) -0.0052(16) 0.0078(17)
O5 0.021(2) 0.023(2) 0.033(2) -0.0035(17) 0.0059(17) 0.0017(16)
O6 0.045(3) 0.052(3) 0.072(4) 0.018(3) 0.029(3) 0.010(2)
N1 0.027(2) 0.018(2) 0.034(3) -0.0058(19) 0.010(2) -0.0008(18)
N2 0.045(3) 0.029(2) 0.027(2) -0.001(2) 0.010(2) 0.002(2)
N3 0.026(2) 0.015(2) 0.023(2) 0.0008(17) 0.0005(17) -0.0008(17)
C1 0.030(3) 0.028(3) 0.061(4) -0.005(3) 0.009(3) 0.013(3)
C2 0.033(3) 0.026(3) 0.062(4) -0.008(3) 0.020(3) 0.005(2)
C3 0.032(3) 0.021(3) 0.025(3) 0.002(2) 0.000(2) 0.001(2)
C4 0.028(3) 0.016(2) 0.025(3) -0.004(2) -0.001(2) -0.001(2)
C5 0.016(2) 0.013(2) 0.025(2) 0.000(2) -0.0003(19) 0.0024(19)
C6 0.014(2) 0.011(2) 0.021(2) -0.0003(19) 0.0013(18) -0.0012(18)
C7 0.013(2) 0.017(2) 0.020(2) -0.001(2) -0.0001(19) 0.0020(18)
C8 0.019(2) 0.014(2) 0.024(3) -0.001(2) -0.008(2) -0.0021(19)
C9 0.026(3) 0.016(2) 0.017(3) 0.006(2) 0.001(2) -0.002(2)

loop_
_atom_type_symbol
_atom_type_description
_atom_type_scat_dispersion_real
_atom_type_scat_dispersion_imag
_atom_type_scat_source
C C 0.0033 0.0016 'International Tables Vol C Tables 4.2.6.8 and 6.1.1.4'
H H 0.0000 0.0000 'International Tables Vol C Tables 4.2.6.8 and 6.1.1.4'
N N 0.0061 0.0033 'International Tables Vol C Tables 4.2.6.8 and 6.1.1.4'
O O 0.0106 0.0060 'International Tables Vol C Tables 4.2.6.8 and 6.1.1.4'
Zn Zn 0.2839 1.4301 'International Tables Vol C Tables 4.2.6.8 and 6.1.1.4'

loop_
_geom_angle_atom_site_label_1
_geom_angle_atom_site_label_2
_geom_angle_atom_site_label_3
_geom_angle
_geom_angle_site_symmetry_1
_geom_angle_site_symmetry_3
O3 Zn1 O1 134.23(14) 2 .
O3 Zn1 O5 100.48(15) 2 .
O1 Zn1 O5 106.88(16) . .
O3 Zn1 N3 111.20(16) 2 .
O1 Zn1 N3 95.97(15) . .
O5 Zn1 N3 105.64(16) . .
C8 O1 Zn1 119.6(3) . .
C9 O3 Zn1 115.0(3) . 2_545
Zn1 O5 H1W 118(5) . .
Zn1 O5 H2W 108(5) . .
H1W O5 H2W 118(7) . .
H4W O6 H3W 125(9) . .
C4 N1 N2 110.3(4) . .
C4 N1 C2 128.6(5) . .
N2 N1 C2 121.0(4) . .
C3 N2 N1 102.5(4) . .
C4 N3 C3 102.8(4) . .
C4 N3 Zn1 132.8(3) . .
C3 N3 Zn1 124.3(3) . .
C1 C1 C2 113.8(7) 3_576 .
C1 C1 H1A 108.8 3_576 .
C2 C1 H1A 108.8 . .
C1 C1 H1B 108.8 3_576 .
C2 C1 H1B 108.8 . .
H1A C1 H1B 107.7 . .
N1 C2 C1 112.7(5) . .
N1 C2 H2A 109.1 . .
C1 C2 H2A 109.1 . .
N1 C2 H2B 109.1 . .
C1 C2 H2B 109.1 . .
H2A C2 H2B 107.8 . .
N2 C3 N3 114.4(5) . .
N2 C3 H3A 122.8 . .
N3 C3 H3A 122.8 . .
N1 C4 N3 110.0(5) . .
N1 C4 H4A 125.0 . .
N3 C4 H4A 125.0 . .
C6 C5 C7 121.7(4) . 3_656
C6 C5 H5A 119.1 . .
C7 C5 H5A 119.1 3_656 .
C5 C6 C7 119.0(4) . .
C5 C6 C8 119.0(4) . .
C7 C6 C8 121.9(4) . .
C5 C7 C6 119.2(4) 3_656 .
C5 C7 C9 119.1(4) 3_656 .
C6 C7 C9 121.6(4) . .
O2 C8 O1 125.2(4) . .
O2 C8 C6 120.5(4) . .
O1 C8 C6 114.3(4) . .
O4 C9 O3 123.8(4) . .
O4 C9 C7 121.6(4) . .
O3 C9 C7 114.6(4) . .

loop_
_geom_bond_atom_site_label_1
_geom_bond_atom_site_label_2
_geom_bond_distance
_geom_bond_site_symmetry_2
Zn1 O3 1.930(3) 2
Zn1 O1 1.934(3) .
Zn1 O5 1.991(4) .
Zn1 N3 2.028(4) .
O1 C8 1.273(6) .
O2 C8 1.232(6) .
O3 C9 1.273(6) .
O3 Zn1 1.930(3) 2_545
O4 C9 1.238(6) .
O5 H1W 0.76(7) .
O5 H2W 0.91(8) .
O6 H4W 0.92(5) .
O6 H3W 0.93(5) .
N1 C4 1.310(6) .
N1 N2 1.368(6) .
N1 C2 1.480(7) .
N2 C3 1.301(7) .
N3 C4 1.329(6) .
N3 C3 1.361(6) .
C1 C1 1.476(13) 3_576
C1 C2 1.527(8) .
C1 H1A 0.9900 .
C1 H1B 0.9900 .
C2 H2A 0.9900 .
C2 H2B 0.9900 .
C3 H3A 0.9500 .
C4 H4A 0.9500 .
C5 C6 1.382(7) .
C5 C7 1.384(7) 3_656
C5 H5A 0.9500 .
C6 C7 1.398(6) .
C6 C8 1.506(6) .
C7 C5 1.384(7) 3_656
C7 C9 1.509(7) .

loop_
_geom_hbond_atom_site_label_D
_geom_hbond_atom_site_label_H
_geom_hbond_atom_site_label_A
_geom_hbond_distance_DH
_geom_hbond_distance_HA
_geom_hbond_distance_DA
_geom_hbond_angle_DHA
_geom_hbond_site_symmetry_A
O5 H1W O6 0.76(7) 1.85(7) 2.599(6) 172(7) .
O5 H2W O4 0.91(8) 1.77(8) 2.661(5) 166(7) 1_565
O6 H4W O2 0.92(5) 1.88(6) 2.770(6) 162(15) 2_655
O6 H3W N2 0.93(5) 2.86(16) 3.171(7) 101(11) 3_666

loop_
_geom_torsion_atom_site_label_1
_geom_torsion_atom_site_label_2
_geom_torsion_atom_site_label_3
_geom_torsion_atom_site_label_4
_geom_torsion
_geom_torsion_site_symmetry_1
_geom_torsion_site_symmetry_4
O3 Zn1 O1 C8 40.6(4) 2 .
O5 Zn1 O1 C8 -83.5(4) . .
N3 Zn1 O1 C8 168.1(3) . .
C4 N1 N2 C3 -0.8(6) . .
C2 N1 N2 C3 175.0(5) . .
O3 Zn1 N3 C4 -15.8(5) 2 .
O1 Zn1 N3 C4 -158.3(4) . .
O5 Zn1 N3 C4 92.3(5) . .
O3 Zn1 N3 C3 161.6(4) 2 .
O1 Zn1 N3 C3 19.1(4) . .
O5 Zn1 N3 C3 -90.3(4) . .
C4 N1 C2 C1 -57.7(8) . .
N2 N1 C2 C1 127.3(6) . .
C1 C1 C2 N1 -67.4(8) 3_576 .
N1 N2 C3 N3 1.1(6) . .
C4 N3 C3 N2 -1.0(6) . .
Zn1 N3 C3 N2 -179.1(3) . .
N2 N1 C4 N3 0.2(6) . .
C2 N1 C4 N3 -175.2(5) . .
C3 N3 C4 N1 0.5(5) . .
Zn1 N3 C4 N1 178.2(3) . .
C7 C5 C6 C7 2.5(7) 3_656 .
C7 C5 C6 C8 -174.6(4) 3_656 .
C5 C6 C7 C5 -2.4(7) . 3_656
C8 C6 C7 C5 174.6(4) . 3_656
C5 C6 C7 C9 173.3(4) . .
C8 C6 C7 C9 -9.7(7) . .
Zn1 O1 C8 O2 8.7(6) . .
Zn1 O1 C8 C6 -173.1(3) . .
C5 C6 C8 O2 132.0(5) . .
C7 C6 C8 O2 -45.0(7) . .
C5 C6 C8 O1 -46.2(6) . .
C7 C6 C8 O1 136.8(4) . .
Zn1 O3 C9 O4 -10.5(6) 2_545 .
Zn1 O3 C9 C7 172.2(3) 2_545 .
C5 C7 C9 O4 -50.0(6) 3_656 .
C6 C7 C9 O4 134.3(5) . .
C5 C7 C9 O3 127.4(5) 3_656 .
C6 C7 C9 O3 -48.3(6) . .
